data_7713792
loop_
_publ_author_name
'Fu, Yuan'
'Tang, Jian'
'Hua, Jing'

_publ_section_title
;
 Ultrahigh Activity and Broad Temperature Resistance of Amine-Imine Cobalt
 Precatalysts for Butadiene Polymerization
;
_journal_name_full 'Dalton Transactions'
_journal_paper_doi 10.1039/D3DT02460A
_journal_year 2023
_chemical_formula_moiety '0.5(C50 H72 Cl4 Co2 N4)'
_chemical_formula_sum 'C25 H36 Cl2 Co N2'
_chemical_formula_weight 494.39
_space_group_crystal_system orthorhombic
_space_group_IT_number 62
_space_group_name_Hall '-P 2ac 2n'
_space_group_name_H-M_alt 'P n m a'
_atom_sites_solution_hydrogens geom
_atom_sites_solution_primary dual
_audit_creation_date 2023-08-17
_audit_creation_method
;
Olex2 1.5
(compiled 2022.04.07 svn.rca3783a0 for OlexSys, GUI svn.r6498)
;
_audit_update_record
;
2023-08-18 deposited with the CCDC.	2023-08-23 downloaded from the CCDC.
;
_cell_angle_alpha 90
_cell_angle_beta 90
_cell_angle_gamma 90
_cell_formula_units_Z 4
_cell_length_a 14.7263(8)
_cell_length_b 17.7923(12)
_cell_length_c 9.6321(6)
_cell_measurement_reflns_used 9907
_cell_measurement_temperature 300.00
_cell_measurement_theta_max 29.822
_cell_measurement_theta_min 2.767
_cell_volume 2523.8(3)
_computing_cell_refinement 'SAINT V8.40B (?, 2016)'
_computing_data_collection 'Bruker D8 Venture diffractrometer'
_computing_data_reduction 'SAINT V8.40B (?, 2016)'
_computing_molecular_graphics 'Olex2 1.5 (Dolomanov et al., 2009)'
_computing_publication_material 'Olex2 1.5 (Dolomanov et al., 2009)'
_computing_structure_refinement 'SHELXL 2019/2 (Sheldrick, 2015)'
_computing_structure_solution 'SHELXT 2018/2 (Sheldrick, 2018)'
_diffrn_ambient_temperature 300.00
_diffrn_detector 'CCD area detector'
_diffrn_measured_fraction_theta_full 0.993
_diffrn_measured_fraction_theta_max 0.993
_diffrn_measurement_device 'three-circle diffractometer'
_diffrn_measurement_device_type 'Bruker APEX-II CCD'
_diffrn_measurement_method '\f and \w scans'
_diffrn_radiation_monochromator graphite
_diffrn_radiation_probe x-ray
_diffrn_radiation_type MoK\a
_diffrn_radiation_wavelength 0.71073
_diffrn_reflns_av_R_equivalents 0.0852
_diffrn_reflns_av_unetI/netI 0.0342
_diffrn_reflns_Laue_measured_fraction_full 0.993
_diffrn_reflns_Laue_measured_fraction_max 0.993
_diffrn_reflns_limit_h_max 18
_diffrn_reflns_limit_h_min -20
_diffrn_reflns_limit_k_max 25
_diffrn_reflns_limit_k_min -24
_diffrn_reflns_limit_l_max 13
_diffrn_reflns_limit_l_min -13
_diffrn_reflns_number 72137
_diffrn_reflns_point_group_measured_fraction_full 0.993
_diffrn_reflns_point_group_measured_fraction_max 0.993
_diffrn_reflns_theta_full 25.242
_diffrn_reflns_theta_max 29.995
_diffrn_reflns_theta_min 3.411
_diffrn_source 'sealed X-ray tube'
_diffrn_source_current 30.0
_diffrn_source_power 1.5
_diffrn_source_target Mo
_diffrn_source_voltage 50.0
_diffrn_standards_number 0
_exptl_absorpt_coefficient_mu 0.906
_exptl_absorpt_correction_T_max 0.7460
_exptl_absorpt_correction_T_min 0.4818
_exptl_absorpt_correction_type multi-scan
_exptl_absorpt_process_details
;
SADABS-2016/2 (Bruker,2016/2) was used for absorption correction.
wR2(int) was 0.1337 before and 0.0973 after correction.
The Ratio of minimum to maximum transmission is 0.6458.
The \l/2 correction factor is Not present.
;
_exptl_crystal_colour 'clear light blue'
_exptl_crystal_colour_lustre clear
_exptl_crystal_colour_modifier light
_exptl_crystal_colour_primary blue
_exptl_crystal_density_diffrn 1.301
_exptl_crystal_description block
_exptl_crystal_F_000 1044
_exptl_crystal_recrystallization_method
'The crystals were growth by means of evaporation of a mixture of n-hexane and toluene at RT.'
_exptl_crystal_size_max 0.29
_exptl_crystal_size_mid 0.26
_exptl_crystal_size_min 0.25
_refine_diff_density_max 0.745
_refine_diff_density_min -0.577
_refine_diff_density_rms 0.112
_refine_ls_extinction_method none
_refine_ls_goodness_of_fit_ref 1.097
_refine_ls_hydrogen_treatment constr
_refine_ls_matrix_type full
_refine_ls_number_parameters 269
_refine_ls_number_reflns 3769
_refine_ls_number_restraints 325
_refine_ls_restrained_S_all 1.076
_refine_ls_R_factor_all 0.1283
_refine_ls_R_factor_gt 0.1037
_refine_ls_shift/su_max 0.002
_refine_ls_shift/su_mean 0.000
_refine_ls_structure_factor_coef Fsqd
_refine_ls_weighting_details 'w=1/[\s^2^(Fo^2^)+(0.0496P)^2^+16.3854P] where P=(Fo^2^+2Fc^2^)/3'
_refine_ls_weighting_scheme calc
_refine_ls_wR_factor_gt 0.2471
_refine_ls_wR_factor_ref 0.2585
_reflns_Friedel_coverage 0.000
_reflns_number_gt 2818
_reflns_number_total 3769
_reflns_threshold_expression 'I > 2\s(I)'
_cod_data_source_file d3dt02460a2.cif
_cod_data_source_block 2262745
_cod_database_code 7713792
_shelx_shelxl_version_number 2019/2
_shelx_space_group_comment
;
The symmetry employed for this shelxl refinement is uniquely defined
by the following loop, which should always be used as a source of
symmetry information in preference to the above space-group names.
They are only intended as comments.
;
_shelx_estimated_absorpt_t_max 0.805
_shelx_estimated_absorpt_t_min 0.779
_exptl_crystal_mounting_method
'Crystals were removed from the crystallisation vial and immediately coated with polybutenes oil (CAS: 9003-29-6) on a glass slide. A suitable single crystal coated with polybutenes oil was sealed in capillary tube filled with argon. The capillary tube with single crystal was mounted on copper pin with solid paraffin.'
_olex2_refinement_description
;
1. Fixed Uiso
 At 1.2 times of:
  All C(H) groups, All C(H,H) groups, All N(H) groups
 At 1.5 times of:
  All C(H,H,H) groups
2. Restrained distances
 C8-C7
 1.54 with sigma of 0.01
3. Uiso/Uaniso restraints and constraints
C15 \\sim C16 \\sim C21 \\sim C20 \\sim C19 \\sim C18 \\sim C17 \\sim C13 \\sim
C14 \\sim C22 \\sim C24 \\sim C23 \\sim C25 \\sim C12 \\sim C1 \\sim C6 \\sim
C5 \\sim C4 \\sim C3 \\sim C2 \\sim C11 \\sim C9 \\sim C7 \\sim C10 \\sim C8
\\sim N2 \\sim N1: within 2A with sigma of 0.01 and sigma for terminal atoms of
0.02 within 2A
4. Rigid body (RIGU) restrains
 Co1, C15, C16, C21, C20, C19, C18, C17, C13, C14, C22, C24, C23, C25, C12, C1,
  C6, C5, C4, C3, C2, C11, C9, C7, C10, C8
 with sigma for 1-2 distances of 0.01 and sigma for 1-3 distances of 0.02
5. Others
 Fixed Sof: C15(0.5) H15A(0.5) H15B(0.5) H15C(0.5) C16(0.5) C21(0.5) C20(0.5)
 H20(0.5) C19(0.5) H19(0.5) C18(0.5) H18(0.5) C17(0.5) N2(0.5) H2(0.5) C13(0.5)
 C14(0.5) H14A(0.5) H14B(0.5) H14C(0.5) C22(0.5) H22A(0.5) H22B(0.5) C24(0.5)
 H24A(0.5) H24B(0.5) C23(0.5) H23A(0.5) H23B(0.5) H23C(0.5) C25(0.5) H25A(0.5)
 H25B(0.5) H25C(0.5) C12(0.5) H12A(0.5) H12B(0.5) H12C(0.5) C1(0.5) C6(0.5)
 C5(0.5) H5(0.5) C4(0.5) H4(0.5) C3(0.5) H3(0.5) C2(0.5) N1(0.5) C11(0.5)
 C9(0.5) H9A(0.5) H9B(0.5) C7(0.5) H7A(0.5) H7B(0.5) C10(0.5) H10A(0.5)
 H10B(0.5) H10C(0.5) C8(0.5) H8A(0.5) H8B(0.5) H8C(0.5)
6.a Ternary CH refined with riding coordinates:
 N2(H2)
6.b Secondary CH2 refined with riding coordinates:
 C22(H22A,H22B), C24(H24A,H24B), C9(H9A,H9B), C7(H7A,H7B)
6.c Aromatic/amide H refined with riding coordinates:
 C20(H20), C19(H19), C18(H18), C5(H5), C4(H4), C3(H3)
6.d Idealised Me refined as rotating group:
 C15(H15A,H15B,H15C), C14(H14A,H14B,H14C), C23(H23A,H23B,H23C), C25(H25A,H25B,
 H25C), C12(H12A,H12B,H12C), C10(H10A,H10B,H10C), C8(H8A,H8B,H8C)
;
_olex2_submission_special_instructions 'No special instructions were received'

loop_
_space_group_symop_operation_xyz
'x, y, z'
'-x+1/2, -y, z+1/2'
'-x, y+1/2, -z'
'x+1/2, -y+1/2, -z+1/2'
'-x, -y, -z'
'x-1/2, y, -z-1/2'
'x, -y-1/2, z'
'-x-1/2, y-1/2, z-1/2'

loop_
_atom_site_label
_atom_site_type_symbol
_atom_site_fract_x
_atom_site_fract_y
_atom_site_fract_z
_atom_site_U_iso_or_equiv
_atom_site_adp_type
_atom_site_occupancy
_atom_site_site_symmetry_order
_atom_site_calc_flag
_atom_site_refinement_flags_posn
_atom_site_refinement_flags_adp
_atom_site_refinement_flags_occupancy
_atom_site_disorder_assembly
_atom_site_disorder_group
Co1 Co 0.53163(6) 0.250000 0.50044(12) 0.0394(3) Uani 1 2 d S T P . .
Cl1 Cl 0.47221(16) 0.250000 0.2852(3) 0.0659(7) Uani 1 2 d S T P . .
Cl2 Cl 0.4280(2) 0.250000 0.6628(3) 0.0858(9) Uani 1 2 d S T P . .
C15 C 0.8068(15) 0.3293(13) 0.4750(16) 0.037(3) Uani 0.5 1 d . U P A -1
H15A H 0.801653 0.380101 0.442382 0.055 Uiso 0.5 1 calc R U P A -1
H15B H 0.859500 0.306252 0.434706 0.055 Uiso 0.5 1 calc R U P A -1
H15C H 0.812369 0.329270 0.574309 0.055 Uiso 0.5 1 calc R U P A -1
C16 C 0.6348(13) 0.4030(11) 0.5235(15) 0.044(3) Uani 0.5 1 d . U P A -1
C21 C 0.6208(16) 0.4621(13) 0.434(2) 0.050(3) Uani 0.5 1 d . U P A -1
C20 C 0.6229(15) 0.5331(12) 0.4774(18) 0.057(4) Uani 0.5 1 d . U P A -1
H20 H 0.620269 0.572264 0.413678 0.068 Uiso 0.5 1 calc R U P A -1
C19 C 0.6288(14) 0.5482(12) 0.617(2) 0.060(4) Uani 0.5 1 d . U P A -1
H19 H 0.627240 0.598506 0.642866 0.073 Uiso 0.5 1 calc R U P A -1
C18 C 0.6364(15) 0.4984(11) 0.716(2) 0.067(4) Uani 0.5 1 d . U P A -1
H18 H 0.636495 0.511743 0.809849 0.081 Uiso 0.5 1 calc R U P A -1
C17 C 0.6459(15) 0.4105(12) 0.665(2) 0.059(3) Uani 0.5 1 d . U P A -1
N2 N 0.6319(6) 0.3267(5) 0.4569(11) 0.0343(18) Uani 0.5 1 d . U P A -1
H2 H 0.615904 0.340357 0.361433 0.041 Uiso 0.5 1 calc R U P A -1
C13 C 0.7214(7) 0.2847(6) 0.4327(12) 0.0335(19) Uani 0.5 1 d . U P A -1
C14 C 0.7274(7) 0.2686(6) 0.2759(10) 0.044(3) Uani 0.5 1 d . U P A -1
H14A H 0.672382 0.244730 0.245469 0.066 Uiso 0.5 1 calc R U P A -1
H14B H 0.778002 0.236045 0.257961 0.066 Uiso 0.5 1 calc R U P A -1
H14C H 0.735425 0.314975 0.226425 0.066 Uiso 0.5 1 calc R U P A -1
C22 C 0.6058(11) 0.4544(10) 0.2826(17) 0.059(3) Uani 0.5 1 d . U P A -1
H22A H 0.551914 0.423932 0.268202 0.071 Uiso 0.5 1 calc R U P A -1
H22B H 0.656774 0.427261 0.243180 0.071 Uiso 0.5 1 calc R U P A -1
C24 C 0.6606(16) 0.3381(11) 0.7569(19) 0.080(4) Uani 0.5 1 d . U P A -1
H24A H 0.613600 0.301904 0.734391 0.096 Uiso 0.5 1 calc R U P A -1
H24B H 0.718522 0.315761 0.732573 0.096 Uiso 0.5 1 calc R U P A -1
C23 C 0.5938(15) 0.5303(11) 0.200(2) 0.084(5) Uani 0.5 1 d . U P A -1
H23A H 0.585830 0.519614 0.103372 0.126 Uiso 0.5 1 calc R U P A -1
H23B H 0.646886 0.560910 0.212718 0.126 Uiso 0.5 1 calc R U P A -1
H23C H 0.541537 0.556561 0.234694 0.126 Uiso 0.5 1 calc R U P A -1
C25 C 0.6591(18) 0.3517(16) 0.910(2) 0.116(6) Uani 0.5 1 d . U P A -1
H25A H 0.629889 0.398829 0.928979 0.175 Uiso 0.5 1 calc R U P A -1
H25B H 0.720214 0.353000 0.944868 0.175 Uiso 0.5 1 calc R U P A -1
H25C H 0.626280 0.311918 0.955163 0.175 Uiso 0.5 1 calc R U P A -1
C12 C 0.8051(18) 0.1658(15) 0.5230(16) 0.043(4) Uani 0.5 1 d . U P A -1
H12A H 0.825671 0.174218 0.616313 0.065 Uiso 0.5 1 calc R U P A -1
H12B H 0.850041 0.183716 0.458854 0.065 Uiso 0.5 1 calc R U P A -1
H12C H 0.795662 0.112945 0.508731 0.065 Uiso 0.5 1 calc R U P A -1
C1 C 0.6377(12) 0.1013(10) 0.5721(19) 0.042(3) Uani 0.5 1 d . U P A -1
C6 C 0.6267(14) 0.0435(11) 0.4753(19) 0.046(3) Uani 0.5 1 d . U P A -1
C5 C 0.6205(12) -0.0320(10) 0.533(2) 0.048(3) Uani 0.5 1 d . U P A -1
H5 H 0.608210 -0.073146 0.476215 0.057 Uiso 0.5 1 calc R U P A -1
C4 C 0.6335(12) -0.0405(10) 0.6739(19) 0.053(3) Uani 0.5 1 d . U P A -1
H4 H 0.635013 -0.088175 0.713528 0.064 Uiso 0.5 1 calc R U P A -1
C3 C 0.6441(13) 0.0222(8) 0.754(2) 0.058(3) Uani 0.5 1 d . U P A -1
H3 H 0.653687 0.014145 0.848767 0.070 Uiso 0.5 1 calc R U P A -1
C2 C 0.6423(15) 0.0871(12) 0.7162(19) 0.060(3) Uani 0.5 1 d . U P A -1
N1 N 0.6411(7) 0.1788(6) 0.5285(11) 0.0359(19) Uani 0.5 1 d . U P A -1
C11 C 0.7185(7) 0.2066(6) 0.5001(12) 0.0333(18) Uani 0.5 1 d . U P A -1
C9 C 0.6254(12) 0.0629(9) 0.325(2) 0.063(4) Uani 0.5 1 d . U P A -1
H9A H 0.682707 0.087012 0.302409 0.075 Uiso 0.5 1 calc R U P A -1
H9B H 0.577959 0.099872 0.310120 0.075 Uiso 0.5 1 calc R U P A -1
C7 C 0.6521(15) 0.1416(12) 0.814(2) 0.086(4) Uani 0.5 1 d D U P A -1
H7A H 0.643444 0.189471 0.767584 0.103 Uiso 0.5 1 calc R U P A -1
H7B H 0.714874 0.140200 0.844532 0.103 Uiso 0.5 1 calc R U P A -1
C10 C 0.6107(15) -0.0012(11) 0.220(3) 0.088(6) Uani 0.5 1 d . U P A -1
H10A H 0.609473 0.018850 0.127852 0.132 Uiso 0.5 1 calc R U P A -1
H10B H 0.553973 -0.025718 0.239709 0.132 Uiso 0.5 1 calc R U P A -1
H10C H 0.659302 -0.036892 0.228269 0.132 Uiso 0.5 1 calc R U P A -1
C8 C 0.593(2) 0.143(2) 0.944(2) 0.146(8) Uani 0.5 1 d D U P A -1
H8A H 0.608322 0.185935 0.999179 0.219 Uiso 0.5 1 calc R U P A -1
H8B H 0.603990 0.097905 0.997131 0.219 Uiso 0.5 1 calc R U P A -1
H8C H 0.530422 0.145020 0.917984 0.219 Uiso 0.5 1 calc R U P A -1

loop_
_atom_site_aniso_label
_atom_site_aniso_U_11
_atom_site_aniso_U_22
_atom_site_aniso_U_33
_atom_site_aniso_U_23
_atom_site_aniso_U_13
_atom_site_aniso_U_12
Co1 0.0277(4) 0.0413(5) 0.0492(6) 0.000 0.0022(4) 0.000
Cl1 0.0475(11) 0.0825(16) 0.0678(14) 0.000 -0.0240(11) 0.000
Cl2 0.0662(15) 0.109(2) 0.0823(19) 0.000 0.0367(15) 0.000
C15 0.030(5) 0.030(6) 0.051(9) -0.010(7) 0.010(7) -0.008(4)
C16 0.039(5) 0.036(5) 0.055(6) 0.005(5) 0.008(5) -0.005(4)
C21 0.044(5) 0.041(5) 0.065(7) 0.013(5) 0.009(6) 0.005(4)
C20 0.058(6) 0.042(6) 0.070(8) 0.007(6) 0.006(7) 0.007(5)
C19 0.064(7) 0.046(6) 0.071(8) 0.002(7) 0.002(7) -0.001(5)
C18 0.074(7) 0.056(7) 0.072(8) -0.001(6) -0.005(7) -0.008(6)
C17 0.059(6) 0.051(6) 0.066(7) -0.001(6) 0.001(6) -0.007(5)
N2 0.035(4) 0.026(4) 0.042(4) 0.006(4) 0.004(4) 0.000(3)
C13 0.029(3) 0.029(4) 0.042(5) 0.002(4) 0.006(4) -0.003(3)
C14 0.037(4) 0.050(8) 0.046(5) 0.002(4) 0.007(4) 0.000(4)
C22 0.052(7) 0.057(7) 0.070(8) 0.027(6) 0.008(6) 0.004(6)
C24 0.090(8) 0.075(8) 0.074(8) -0.011(7) 0.009(7) -0.007(7)
C23 0.091(11) 0.067(10) 0.095(11) 0.044(9) -0.001(9) 0.014(9)
C25 0.133(15) 0.126(15) 0.090(11) 0.004(12) 0.025(12) -0.005(13)
C12 0.041(6) 0.039(7) 0.050(9) 0.012(8) 0.002(8) 0.002(5)
C1 0.035(4) 0.025(4) 0.067(7) -0.002(5) 0.000(6) 0.004(4)
C6 0.035(5) 0.029(5) 0.073(7) -0.005(6) 0.000(6) 0.002(4)
C5 0.041(5) 0.028(5) 0.073(8) -0.004(6) -0.005(6) 0.008(4)
C4 0.060(6) 0.026(5) 0.073(8) 0.000(6) -0.013(6) 0.001(4)
C3 0.062(6) 0.037(5) 0.076(8) -0.009(5) -0.019(6) 0.003(5)
C2 0.057(6) 0.045(5) 0.079(7) 0.001(6) -0.005(6) 0.003(5)
N1 0.032(4) 0.030(4) 0.046(5) 0.002(4) 0.004(4) -0.001(3)
C11 0.031(4) 0.032(4) 0.036(4) 0.005(4) 0.000(4) -0.001(3)
C9 0.056(7) 0.045(6) 0.087(9) -0.017(6) -0.004(6) 0.000(5)
C7 0.092(9) 0.070(8) 0.095(10) 0.003(8) -0.004(9) -0.002(7)
C10 0.080(10) 0.066(11) 0.118(13) -0.037(10) -0.012(10) -0.005(9)
C8 0.149(16) 0.148(16) 0.141(15) -0.030(14) 0.027(14) -0.027(15)

loop_
_atom_type_symbol
_atom_type_description
_atom_type_scat_dispersion_real
_atom_type_scat_dispersion_imag
_atom_type_scat_source
C C 0.0033 0.0016 'International Tables Vol C Tables 4.2.6.8 and 6.1.1.4'
H H 0.0000 0.0000 'International Tables Vol C Tables 4.2.6.8 and 6.1.1.4'
Cl Cl 0.1484 0.1585 'International Tables Vol C Tables 4.2.6.8 and 6.1.1.4'
Co Co 0.3494 0.9721 'International Tables Vol C Tables 4.2.6.8 and 6.1.1.4'
N N 0.0061 0.0033 'International Tables Vol C Tables 4.2.6.8 and 6.1.1.4'

loop_
_geom_angle_atom_site_label_1
_geom_angle_atom_site_label_2
_geom_angle_atom_site_label_3
_geom_angle
_geom_angle_site_symmetry_1
_geom_angle_site_symmetry_3
_geom_angle_publ_flag
Cl2 Co1 Cl1 112.80(12) . . ?
N2 Co1 Cl1 95.2(3) . . ?
N2 Co1 Cl2 130.4(3) . . ?
N2 Co1 N1 82.7(3) . . ?
N1 Co1 Cl1 115.1(3) . . ?
N1 Co1 Cl2 116.8(3) . . ?
H15A C15 H15B 109.5 . . ?
H15A C15 H15C 109.5 . . ?
H15B C15 H15C 109.5 . . ?
C13 C15 H15A 109.5 . . ?
C13 C15 H15B 109.5 . . ?
C13 C15 H15C 109.5 . . ?
C21 C16 N2 114.7(14) . . ?
C17 C16 C21 124.3(18) . . ?
C17 C16 N2 120.9(15) . . ?
C16 C21 C22 124.6(19) . . ?
C20 C21 C16 121.5(17) . . ?
C20 C21 C22 113.8(15) . . ?
C21 C20 H20 120.1 . . ?
C21 C20 C19 119.8(17) . . ?
C19 C20 H20 120.1 . . ?
C20 C19 H19 116.9 . . ?
C18 C19 C20 126(2) . . ?
C18 C19 H19 116.9 . . ?
C19 C18 H18 122.4 . . ?
C19 C18 C17 115.2(17) . . ?
C17 C18 H18 122.4 . . ?
C16 C17 C18 112.5(16) . . ?
C16 C17 C24 119.5(17) . . ?
C24 C17 C18 127.9(15) . . ?
Co1 N2 H2 100.6 . . ?
C16 N2 Co1 122.3(8) . . ?
C16 N2 H2 100.6 . . ?
C16 N2 C13 118.7(10) . . ?
C13 N2 Co1 109.0(6) . . ?
C13 N2 H2 100.6 . . ?
N2 C13 C15 114.3(11) . . ?
N2 C13 C14 106.8(9) . . ?
N2 C13 C11 110.7(9) . . ?
C14 C13 C15 108.0(9) . . ?
C11 C13 C15 112.1(12) . . ?
C11 C13 C14 104.3(7) . . ?
C13 C14 H14A 109.5 . . ?
C13 C14 H14B 109.5 . . ?
C13 C14 H14C 109.5 . . ?
H14A C14 H14B 109.5 . . ?
H14A C14 H14C 109.5 . . ?
H14B C14 H14C 109.5 . . ?
C21 C22 H22A 108.4 . . ?
C21 C22 H22B 108.4 . . ?
C21 C22 C23 115.6(17) . . ?
H22A C22 H22B 107.5 . . ?
C23 C22 H22A 108.4 . . ?
C23 C22 H22B 108.4 . . ?
C17 C24 H24A 108.5 . . ?
C17 C24 H24B 108.5 . . ?
H24A C24 H24B 107.5 . . ?
C25 C24 C17 115.0(18) . . ?
C25 C24 H24A 108.5 . . ?
C25 C24 H24B 108.5 . . ?
C22 C23 H23A 109.5 . . ?
C22 C23 H23B 109.5 . . ?
C22 C23 H23C 109.5 . . ?
H23A C23 H23B 109.5 . . ?
H23A C23 H23C 109.5 . . ?
H23B C23 H23C 109.5 . . ?
C24 C25 H25A 109.5 . . ?
C24 C25 H25B 109.5 . . ?
C24 C25 H25C 109.5 . . ?
H25A C25 H25B 109.5 . . ?
H25A C25 H25C 109.5 . . ?
H25B C25 H25C 109.5 . . ?
H12A C12 H12B 109.5 . . ?
H12A C12 H12C 109.5 . . ?
H12B C12 H12C 109.5 . . ?
C11 C12 H12A 109.5 . . ?
C11 C12 H12B 109.5 . . ?
C11 C12 H12C 109.5 . . ?
C6 C1 C2 122.0(16) . . ?
C6 C1 N1 120.9(15) . . ?
C2 C1 N1 117.1(14) . . ?
C1 C6 C5 115.7(15) . . ?
C1 C6 C9 118.7(16) . . ?
C5 C6 C9 125.6(14) . . ?
C6 C5 H5 121.1 . . ?
C4 C5 C6 117.8(14) . . ?
C4 C5 H5 121.1 . . ?
C5 C4 H4 120.5 . . ?
C3 C4 C5 119.0(15) . . ?
C3 C4 H4 120.5 . . ?
C4 C3 H3 116.5 . . ?
C2 C3 C4 127.0(18) . . ?
C2 C3 H3 116.5 . . ?
C3 C2 C1 118.1(18) . . ?
C3 C2 C7 117.8(18) . . ?
C7 C2 C1 123.9(18) . . ?
C1 N1 Co1 126.6(9) . . ?
C11 N1 Co1 115.5(8) . . ?
C11 N1 C1 117.8(11) . . ?
C12 C11 C13 118.9(13) . . ?
N1 C11 C13 118.0(10) . . ?
N1 C11 C12 123.1(13) . . ?
C6 C9 H9A 107.9 . . ?
C6 C9 H9B 107.9 . . ?
C6 C9 C10 117.8(16) . . ?
H9A C9 H9B 107.2 . . ?
C10 C9 H9A 107.9 . . ?
C10 C9 H9B 107.9 . . ?
C2 C7 H7A 107.0 . . ?
C2 C7 H7B 107.0 . . ?
C2 C7 C8 121(2) . . ?
H7A C7 H7B 106.8 . . ?
C8 C7 H7A 107.0 . . ?
C8 C7 H7B 107.0 . . ?
C9 C10 H10A 109.5 . . ?
C9 C10 H10B 109.5 . . ?
C9 C10 H10C 109.5 . . ?
H10A C10 H10B 109.5 . . ?
H10A C10 H10C 109.5 . . ?
H10B C10 H10C 109.5 . . ?
C7 C8 H8A 109.5 . . ?
C7 C8 H8B 109.5 . . ?
C7 C8 H8C 109.5 . . ?
H8A C8 H8B 109.5 . . ?
H8A C8 H8C 109.5 . . ?
H8B C8 H8C 109.5 . . ?

loop_
_geom_bond_atom_site_label_1
_geom_bond_atom_site_label_2
_geom_bond_distance
_geom_bond_site_symmetry_2
_geom_bond_publ_flag
Co1 Cl1 2.250(3) . ?
Co1 Cl2 2.185(3) . ?
Co1 N2 2.054(9) . ?
Co1 N1 2.069(10) . ?
C15 H15A 0.9600 . ?
C15 H15B 0.9600 . ?
C15 H15C 0.9600 . ?
C15 C13 1.54(2) . ?
C16 C21 1.38(2) . ?
C16 C17 1.37(2) . ?
C16 N2 1.50(2) . ?
C21 C20 1.33(3) . ?
C21 C22 1.48(2) . ?
C20 H20 0.9300 . ?
C20 C19 1.37(2) . ?
C19 H19 0.9300 . ?
C19 C18 1.31(2) . ?
C18 H18 0.9300 . ?
C18 C17 1.65(3) . ?
C17 C24 1.58(3) . ?
N2 H2 0.9800 . ?
N2 C13 1.533(14) . ?
C13 C14 1.540(15) . ?
C13 C11 1.535(12) . ?
C14 H14A 0.9600 . ?
C14 H14B 0.9600 . ?
C14 H14C 0.9600 . ?
C22 H22A 0.9700 . ?
C22 H22B 0.9700 . ?
C22 C23 1.576(19) . ?
C24 H24A 0.9700 . ?
C24 H24B 0.9700 . ?
C24 C25 1.50(3) . ?
C23 H23A 0.9600 . ?
C23 H23B 0.9600 . ?
C23 H23C 0.9600 . ?
C25 H25A 0.9600 . ?
C25 H25B 0.9600 . ?
C25 H25C 0.9600 . ?
C12 H12A 0.9600 . ?
C12 H12B 0.9600 . ?
C12 H12C 0.9600 . ?
C12 C11 1.49(3) . ?
C1 C6 1.40(2) . ?
C1 C2 1.41(2) . ?
C1 N1 1.44(2) . ?
C6 C5 1.46(2) . ?
C6 C9 1.49(2) . ?
C5 H5 0.9300 . ?
C5 C4 1.38(2) . ?
C4 H4 0.9300 . ?
C4 C3 1.368(19) . ?
C3 H3 0.9300 . ?
C3 C2 1.21(3) . ?
C2 C7 1.36(3) . ?
N1 C11 1.272(14) . ?
C9 H9A 0.9700 . ?
C9 H9B 0.9700 . ?
C9 C10 1.54(2) . ?
C7 H7A 0.9700 . ?
C7 H7B 0.9700 . ?
C7 C8 1.524(10) . ?
C10 H10A 0.9600 . ?
C10 H10B 0.9600 . ?
C10 H10C 0.9600 . ?
C8 H8A 0.9600 . ?
C8 H8B 0.9600 . ?
C8 H8C 0.9600 . ?

loop_
_geom_torsion_atom_site_label_1
_geom_torsion_atom_site_label_2
_geom_torsion_atom_site_label_3
_geom_torsion_atom_site_label_4
_geom_torsion
_geom_torsion_site_symmetry_1
_geom_torsion_site_symmetry_2
_geom_torsion_site_symmetry_3
_geom_torsion_site_symmetry_4
_geom_torsion_publ_flag
Co1 N2 C13 C15 -149.2(10) . . . . ?
Co1 N2 C13 C14 91.5(8) . . . . ?
Co1 N2 C13 C11 -21.5(10) . . . . ?
Co1 N1 C11 C13 -7.2(13) . . . . ?
Co1 N1 C11 C12 175.7(11) . . . . ?
C15 C13 C11 C12 -34.3(13) . . . . ?
C15 C13 C11 N1 148.5(12) . . . . ?
C16 C21 C20 C19 -7(3) . . . . ?
C16 C21 C22 C23 -178.5(18) . . . . ?
C16 C17 C24 C25 -172(2) . . . . ?
C16 N2 C13 C15 -2.8(15) . . . . ?
C16 N2 C13 C14 -122.1(11) . . . . ?
C16 N2 C13 C11 124.9(10) . . . . ?
C21 C16 C17 C18 2(3) . . . . ?
C21 C16 C17 C24 179.4(19) . . . . ?
C21 C16 N2 Co1 -113.4(14) . . . . ?
C21 C16 N2 C13 104.9(16) . . . . ?
C21 C20 C19 C18 3(3) . . . . ?
C20 C21 C22 C23 -1(2) . . . . ?
C20 C19 C18 C17 4(3) . . . . ?
C19 C18 C17 C16 -6(3) . . . . ?
C19 C18 C17 C24 177(2) . . . . ?
C18 C17 C24 C25 5(3) . . . . ?
C17 C16 C21 C20 4(3) . . . . ?
C17 C16 C21 C22 -177.9(19) . . . . ?
C17 C16 N2 Co1 63.3(19) . . . . ?
C17 C16 N2 C13 -78.4(18) . . . . ?
N2 C16 C21 C20 -179.0(18) . . . . ?
N2 C16 C21 C22 -1(3) . . . . ?
N2 C16 C17 C18 -174.0(15) . . . . ?
N2 C16 C17 C24 3(3) . . . . ?
N2 C13 C11 C12 -163.2(13) . . . . ?
N2 C13 C11 N1 19.6(12) . . . . ?
C14 C13 C11 C12 82.3(14) . . . . ?
C14 C13 C11 N1 -94.9(11) . . . . ?
C22 C21 C20 C19 174.6(18) . . . . ?
C1 C6 C5 C4 -5(2) . . . . ?
C1 C6 C9 C10 -178.4(16) . . . . ?
C1 C2 C7 C8 134(3) . . . . ?
C1 N1 C11 C13 170.8(11) . . . . ?
C1 N1 C11 C12 -6(2) . . . . ?
C6 C1 C2 C3 6(3) . . . . ?
C6 C1 C2 C7 -179(2) . . . . ?
C6 C1 N1 Co1 87.2(17) . . . . ?
C6 C1 N1 C11 -90.6(18) . . . . ?
C6 C5 C4 C3 5(2) . . . . ?
C5 C6 C9 C10 4(3) . . . . ?
C5 C4 C3 C2 1(3) . . . . ?
C4 C3 C2 C1 -7(3) . . . . ?
C4 C3 C2 C7 178(2) . . . . ?
C3 C2 C7 C8 -52(3) . . . . ?
C2 C1 C6 C5 0(2) . . . . ?
C2 C1 C6 C9 -178.1(17) . . . . ?
C2 C1 N1 Co1 -90.3(17) . . . . ?
C2 C1 N1 C11 91.9(17) . . . . ?
N1 C1 C6 C5 -177.5(15) . . . . ?
N1 C1 C6 C9 5(2) . . . . ?
N1 C1 C2 C3 -176.4(18) . . . . ?
N1 C1 C2 C7 -2(3) . . . . ?
C9 C6 C5 C4 172.5(17) . . . . ?
